data_7700184
loop_
_publ_author_name
'Wagner, Hanna E.'
'Hohnstein, Silvia'
'Schu\&smann, Max G'
'Steppe, Lukas A.'
'Breher, Frank'

_publ_section_title
;
 Phosphine-functionalised tris(pyrazolyl)methane ligands and their mono-
 and heterobimetallic complexes.
;
_journal_issue 41
_journal_name_full 'Dalton transactions (Cambridge, England : 2003)'
_journal_page_first 15397
_journal_page_last 15407
_journal_paper_doi 10.1039/c9dt02057h
_journal_volume 48
_journal_year 2019
_chemical_formula_moiety 'C18 H27 N6 P'
_chemical_formula_sum 'C18 H27 N6 P'
_chemical_formula_weight 358.42
_space_group_crystal_system triclinic
_space_group_IT_number 2
_space_group_name_Hall '-P 1'
_space_group_name_H-M_alt 'P -1'
_symmetry_space_group_name_Hall '-P 1'
_symmetry_space_group_name_H-M 'P -1'
_atom_sites_solution_hydrogens geom
_atom_sites_solution_primary direct
_audit_creation_date 2019-05-14
_audit_creation_method
;
Olex2 1.2
(compiled 2018.05.29 svn.r3508 for OlexSys, GUI svn.r5506)
;
_audit_update_record
;
2019-05-14 deposited with the CCDC.    2019-06-05 downloaded from the CCDC.
;
_cell_angle_alpha 77.76(3)
_cell_angle_beta 86.99(3)
_cell_angle_gamma 66.40(3)
_cell_formula_units_Z 2
_cell_length_a 8.1293(16)
_cell_length_b 8.6311(17)
_cell_length_c 15.582(3)
_cell_measurement_reflns_used 17674
_cell_measurement_temperature 200
_cell_measurement_theta_max 29.72
_cell_measurement_theta_min 2.63
_cell_volume 978.5(4)
_computing_molecular_graphics 'Olex2 (Dolomanov et al., 2009)'
_computing_publication_material 'Olex2 (Dolomanov et al., 2009)'
_computing_structure_refinement 'ShelXL (Sheldrick, 2015)'
_computing_structure_solution 'XS (Sheldrick, 2008)'
_diffrn_ambient_temperature 200
_diffrn_measured_fraction_theta_full 0.999
_diffrn_measured_fraction_theta_max 0.988
_diffrn_measurement_device_type 'Stoe IPDS II'
_diffrn_measurement_method '\w scans'
_diffrn_radiation_monochromator graphite
_diffrn_radiation_type MoK\a
_diffrn_radiation_wavelength 0.71073
_diffrn_reflns_av_R_equivalents 0.0458
_diffrn_reflns_av_unetI/netI 0.0286
_diffrn_reflns_Laue_measured_fraction_full 0.999
_diffrn_reflns_Laue_measured_fraction_max 0.988
_diffrn_reflns_limit_h_max 11
_diffrn_reflns_limit_h_min -11
_diffrn_reflns_limit_k_max 11
_diffrn_reflns_limit_k_min -11
_diffrn_reflns_limit_l_max 21
_diffrn_reflns_limit_l_min -21
_diffrn_reflns_number 18987
_diffrn_reflns_point_group_measured_fraction_full 0.999
_diffrn_reflns_point_group_measured_fraction_max 0.988
_diffrn_reflns_theta_full 25.242
_diffrn_reflns_theta_max 29.266
_diffrn_reflns_theta_min 2.633
_exptl_absorpt_coefficient_mu 0.154
_exptl_absorpt_correction_type none
_exptl_crystal_colour 'clear colourless'
_exptl_crystal_colour_lustre clear
_exptl_crystal_colour_primary colourless
_exptl_crystal_density_diffrn 1.217
_exptl_crystal_description prism
_exptl_crystal_F_000 384
_exptl_crystal_size_max 0.6
_exptl_crystal_size_mid 0.3
_exptl_crystal_size_min 0.3
_refine_diff_density_max 0.319
_refine_diff_density_min -0.322
_refine_diff_density_rms 0.039
_refine_ls_extinction_method none
_refine_ls_goodness_of_fit_ref 1.049
_refine_ls_hydrogen_treatment constr
_refine_ls_matrix_type full
_refine_ls_number_parameters 228
_refine_ls_number_reflns 5275
_refine_ls_number_restraints 0
_refine_ls_restrained_S_all 1.049
_refine_ls_R_factor_all 0.0486
_refine_ls_R_factor_gt 0.0408
_refine_ls_shift/su_max 0.000
_refine_ls_shift/su_mean 0.000
_refine_ls_structure_factor_coef Fsqd
_refine_ls_weighting_details 'w=1/[\s^2^(Fo^2^)+(0.0594P)^2^+0.1812P] where P=(Fo^2^+2Fc^2^)/3'
_refine_ls_weighting_scheme calc
_refine_ls_wR_factor_gt 0.1120
_refine_ls_wR_factor_ref 0.1196
_reflns_Friedel_coverage 0.000
_reflns_number_gt 4407
_reflns_number_total 5275
_reflns_threshold_expression 'I > 2\s(I)'
_cod_data_source_file c9dt02057h2.cif
_cod_data_source_block sh
_cod_depositor_comments 'Adding full bibliography for 7700175--7700185.cif.'
_cod_database_code 7700184
_shelx_shelxl_version_number 2017/1
_shelx_space_group_comment
;
The symmetry employed for this shelxl refinement is uniquely defined
by the following loop, which should always be used as a source of
symmetry information in preference to the above space-group names.
They are only intended as comments.
;
_olex2_refinement_description
;
1. Fixed Uiso
 At 1.2 times of:
  All C(H) groups, All C(H,H) groups
 At 1.5 times of:
  All C(H,H,H) groups
2.a Secondary CH2 refined with riding coordinates:
 C200(H20A,H20B), C201(H20C,H20D), C100(H10A,H10B), C202(H20E,H20F), C101(H10C,
 H10D), C102(H10H,H10I)
2.b Aromatic/amide H refined with riding coordinates:
 C10(H10), C30(H30), C20(H20), C11(H11), C21(H21), C12(H12), C22(H22),
 C32(H32), C31(H31)
2.c Idealised Me refined as rotating group:
 C203(H20G,H20H,H20I), C103(H10E,H10F,H10G)
;
_olex2_diffrn_ambient_temperature_device 'Oxford Cryosystems'
_olex2_exptl_crystal_mounting_method 'The crystal was mounted on a glass fibre in perfluoroether oil'
_olex2_submission_original_sample_id SH045
_olex2_submission_special_instructions 'No special instructions were received'

loop_
_space_group_symop_operation_xyz
'x, y, z'
'-x, -y, -z'

loop_
_atom_site_label
_atom_site_type_symbol
_atom_site_fract_x
_atom_site_fract_y
_atom_site_fract_z
_atom_site_U_iso_or_equiv
_atom_site_adp_type
_atom_site_occupancy
_atom_site_site_symmetry_order
_atom_site_calc_flag
_atom_site_refinement_flags_posn
P1 P 0.29369(4) 0.36316(4) 0.23463(2) 0.03974(10) Uani 1 1 d .
N10 N 0.30059(13) 0.36737(13) 0.41048(7) 0.0373(2) Uani 1 1 d .
N20 N 0.27766(13) 0.62632(13) 0.31731(7) 0.0391(2) Uani 1 1 d .
N30 N 0.55582(13) 0.38854(14) 0.33983(8) 0.0413(2) Uani 1 1 d .
N21 N 0.10033(14) 0.70586(14) 0.29389(8) 0.0449(2) Uani 1 1 d .
C1 C 0.36256(14) 0.43961(15) 0.32879(8) 0.0366(2) Uani 1 1 d .
C200 C 0.49720(17) 0.16383(19) 0.23487(9) 0.0463(3) Uani 1 1 d .
H20A H 0.600890 0.193261 0.224463 0.056 Uiso 1 1 calc R
H20B H 0.514881 0.087552 0.292216 0.056 Uiso 1 1 calc R
N11 N 0.31448(17) 0.20207(14) 0.42592(8) 0.0495(3) Uani 1 1 d .
C10 C 0.24441(17) 0.43975(18) 0.48119(9) 0.0440(3) Uani 1 1 d .
H10 H 0.225636 0.551681 0.484939 0.053 Uiso 1 1 calc R
N31 N 0.64685(15) 0.44240(18) 0.27339(10) 0.0567(3) Uani 1 1 d .
C201 C 0.48376(19) 0.06947(19) 0.16498(9) 0.0470(3) Uani 1 1 d .
H20C H 0.375148 0.047777 0.172874 0.056 Uiso 1 1 calc R
H20D H 0.474489 0.143019 0.107400 0.056 Uiso 1 1 calc R
C30 C 0.66415(17) 0.28164(18) 0.40940(10) 0.0493(3) Uani 1 1 d .
H30 H 0.629996 0.229450 0.461701 0.059 Uiso 1 1 calc R
C20 C 0.34380(17) 0.73552(17) 0.33854(10) 0.0453(3) Uani 1 1 d .
H20 H 0.460986 0.707784 0.357034 0.054 Uiso 1 1 calc R
C100 C 0.32795(19) 0.5126(2) 0.13895(10) 0.0548(4) Uani 1 1 d .
H10A H 0.338773 0.607381 0.158817 0.066 Uiso 1 1 calc R
H10B H 0.439995 0.452078 0.112660 0.066 Uiso 1 1 calc R
C11 C 0.22046(18) 0.31833(19) 0.54583(9) 0.0482(3) Uani 1 1 d .
H11 H 0.182456 0.328794 0.602458 0.058 Uiso 1 1 calc R
C21 C 0.20429(19) 0.89427(18) 0.32738(10) 0.0502(3) Uani 1 1 d .
H21 H 0.206232 0.996826 0.336120 0.060 Uiso 1 1 calc R
C12 C 0.2656(2) 0.17504(19) 0.50824(10) 0.0523(3) Uani 1 1 d .
H12 H 0.261809 0.070981 0.537813 0.063 Uiso 1 1 calc R
C22 C 0.05814(18) 0.86825(17) 0.29994(10) 0.0491(3) Uani 1 1 d .
H22 H -0.056224 0.955298 0.287310 0.059 Uiso 1 1 calc R
C202 C 0.6439(2) -0.1007(2) 0.16857(11) 0.0551(3) Uani 1 1 d .
H20E H 0.751961 -0.078261 0.159802 0.066 Uiso 1 1 calc R
H20F H 0.654295 -0.172801 0.226678 0.066 Uiso 1 1 calc R
C32 C 0.81716(18) 0.3666(2) 0.30436(14) 0.0638(5) Uani 1 1 d .
H32 H 0.912992 0.380412 0.273365 0.077 Uiso 1 1 calc R
C31 C 0.83426(18) 0.2660(2) 0.38712(13) 0.0643(5) Uani 1 1 d .
H31 H 0.939621 0.200705 0.421008 0.077 Uiso 1 1 calc R
C101 C 0.1807(3) 0.5841(3) 0.07108(12) 0.0709(5) Uani 1 1 d .
H10C H 0.068525 0.638495 0.098844 0.085 Uiso 1 1 calc R
H10D H 0.173852 0.488508 0.050254 0.085 Uiso 1 1 calc R
C203 C 0.6326(3) -0.1990(2) 0.10094(13) 0.0699(5) Uani 1 1 d .
H20G H 0.636539 -0.134553 0.043086 0.105 Uiso 1 1 calc GR
H20H H 0.522108 -0.215240 0.106530 0.105 Uiso 1 1 calc GR
H20I H 0.732076 -0.309607 0.110286 0.105 Uiso 1 1 calc GR
C103 C 0.0487(4) 0.7845(4) -0.07379(17) 0.1199(11) Uani 1 1 d .
H10E H 0.067857 0.870708 -0.118307 0.180 Uiso 1 1 calc GR
H10F H -0.063875 0.836115 -0.047097 0.180 Uiso 1 1 calc GR
H10G H 0.046725 0.693978 -0.099900 0.180 Uiso 1 1 calc GR
C102 C 0.1949(3) 0.7120(3) -0.00654(12) 0.0705(5) Uani 1 1 d .
H10H H 0.202887 0.806933 0.014409 0.085 Uiso 1 1 calc R
H10I H 0.306705 0.657133 -0.034487 0.085 Uiso 1 1 calc R

loop_
_atom_site_aniso_label
_atom_site_aniso_U_11
_atom_site_aniso_U_22
_atom_site_aniso_U_33
_atom_site_aniso_U_23
_atom_site_aniso_U_13
_atom_site_aniso_U_12
P1 0.02947(15) 0.04846(19) 0.04313(18) -0.00921(13) 0.00273(11) -0.01777(13)
N10 0.0322(5) 0.0344(5) 0.0440(5) -0.0068(4) 0.0013(4) -0.0128(4)
N20 0.0284(4) 0.0353(5) 0.0517(6) -0.0059(4) 0.0025(4) -0.0124(4)
N30 0.0259(4) 0.0429(5) 0.0565(6) -0.0149(5) 0.0020(4) -0.0129(4)
N21 0.0293(5) 0.0419(5) 0.0563(6) -0.0042(5) -0.0007(4) -0.0096(4)
C1 0.0256(5) 0.0363(5) 0.0468(6) -0.0077(5) 0.0022(4) -0.0119(4)
C200 0.0365(6) 0.0524(7) 0.0524(7) -0.0186(6) 0.0018(5) -0.0163(5)
N11 0.0595(7) 0.0373(5) 0.0529(7) -0.0069(5) 0.0037(5) -0.0218(5)
C10 0.0368(6) 0.0442(6) 0.0513(7) -0.0146(5) 0.0080(5) -0.0151(5)
N31 0.0337(5) 0.0689(8) 0.0739(9) -0.0203(7) 0.0135(5) -0.0258(5)
C201 0.0462(7) 0.0560(8) 0.0447(7) -0.0166(6) 0.0055(5) -0.0238(6)
C30 0.0343(6) 0.0440(7) 0.0639(8) -0.0206(6) -0.0073(5) -0.0039(5)
C20 0.0376(6) 0.0422(6) 0.0597(8) -0.0103(6) 0.0060(5) -0.0202(5)
C100 0.0412(7) 0.0694(9) 0.0515(8) -0.0021(7) 0.0077(6) -0.0255(6)
C11 0.0393(6) 0.0564(8) 0.0469(7) -0.0080(6) 0.0037(5) -0.0185(6)
C21 0.0494(7) 0.0385(6) 0.0620(8) -0.0097(6) 0.0115(6) -0.0183(5)
C12 0.0545(8) 0.0463(7) 0.0522(8) 0.0015(6) 0.0006(6) -0.0217(6)
C22 0.0396(6) 0.0381(6) 0.0589(8) -0.0043(6) 0.0047(6) -0.0077(5)
C202 0.0533(8) 0.0574(8) 0.0586(8) -0.0229(7) 0.0055(6) -0.0212(7)
C32 0.0301(6) 0.0757(11) 0.1010(14) -0.0489(10) 0.0172(7) -0.0237(7)
C31 0.0289(6) 0.0678(10) 0.0929(13) -0.0424(10) -0.0075(7) -0.0021(6)
C101 0.0769(12) 0.0894(13) 0.0538(9) 0.0088(8) -0.0130(8) -0.0506(10)
C203 0.0821(12) 0.0654(10) 0.0702(11) -0.0311(9) 0.0088(9) -0.0300(9)
C103 0.144(3) 0.149(3) 0.0746(15) 0.0418(16) -0.0406(15) -0.094(2)
C102 0.0714(11) 0.0838(12) 0.0531(9) 0.0048(8) 0.0034(8) -0.0373(10)

loop_
_atom_type_symbol
_atom_type_description
_atom_type_scat_dispersion_real
_atom_type_scat_dispersion_imag
_atom_type_scat_source
C C 0.0033 0.0016 'International Tables Vol C Tables 4.2.6.8 and 6.1.1.4'
H H 0.0000 0.0000 'International Tables Vol C Tables 4.2.6.8 and 6.1.1.4'
N N 0.0061 0.0033 'International Tables Vol C Tables 4.2.6.8 and 6.1.1.4'
P P 0.1023 0.0942 'International Tables Vol C Tables 4.2.6.8 and 6.1.1.4'

loop_
_geom_angle_atom_site_label_1
_geom_angle_atom_site_label_2
_geom_angle_atom_site_label_3
_geom_angle
C200 P1 C1 99.06(6)
C100 P1 C1 100.54(7)
C100 P1 C200 101.63(8)
N11 N10 C1 119.97(10)
C10 N10 C1 127.50(11)
C10 N10 N11 112.15(11)
N21 N20 C1 117.97(10)
N21 N20 C20 112.51(11)
C20 N20 C1 128.83(11)
N31 N30 C1 119.64(11)
N31 N30 C30 112.71(12)
C30 N30 C1 127.55(12)
C22 N21 N20 103.63(11)
N10 C1 P1 108.46(8)
N10 C1 N30 107.61(10)
N20 C1 P1 111.26(9)
N20 C1 N10 107.12(10)
N20 C1 N30 107.45(10)
N30 C1 P1 114.64(9)
C201 C200 P1 111.99(10)
C12 N11 N10 103.41(12)
N10 C10 C11 107.11(12)
C32 N31 N30 103.41(14)
C202 C201 C200 112.61(12)
N30 C30 C31 105.93(16)
N20 C20 C21 106.52(12)
C101 C100 P1 113.39(11)
C10 C11 C12 104.38(13)
C20 C21 C22 104.70(13)
N11 C12 C11 112.94(13)
N21 C22 C21 112.63(12)
C203 C202 C201 113.80(14)
N31 C32 C31 112.25(15)
C30 C31 C32 105.70(14)
C100 C101 C102 116.52(15)
C103 C102 C101 116.85(18)

loop_
_geom_bond_atom_site_label_1
_geom_bond_atom_site_label_2
_geom_bond_distance
P1 C1 1.9221(13)
P1 C200 1.8483(16)
P1 C100 1.8418(16)
N10 C1 1.4527(16)
N10 N11 1.3544(15)
N10 C10 1.3504(17)
N20 N21 1.3563(15)
N20 C1 1.4511(16)
N20 C20 1.3577(17)
N30 C1 1.4608(14)
N30 N31 1.3513(17)
N30 C30 1.3519(19)
N21 C22 1.3262(18)
C200 C201 1.5235(19)
N11 C12 1.323(2)
C10 C11 1.359(2)
N31 C32 1.338(2)
C201 C202 1.516(2)
C30 C31 1.368(2)
C20 C21 1.3673(19)
C100 C101 1.482(2)
C11 C12 1.389(2)
C21 C22 1.397(2)
C202 C203 1.513(2)
C32 C31 1.372(3)
C101 C102 1.488(2)
C103 C102 1.470(3)
